data_4336945
loop_
_publ_author_name
'Kunimitsu Kataoka'
'Norihito Kijima'
'Junji Akimoto'

_publ_section_title
;
 Ion-Exchange Synthesis, Crystal Structure, and Physical Properties of
 Hydrogen Titanium Oxide H2Ti3O7
;
_journal_name_full 'Inorganic Chemistry'
_journal_page_first 13861
_journal_page_last 13864
_journal_paper_doi 10.1021/ic401144k
_journal_volume 52
_journal_year 2013
_chemical_formula_sum 'H2 O7 Ti3'
_chemical_formula_weight 257.65
_space_group_IT_number 12
_symmetry_cell_setting monoclinic
_symmetry_Int_Tables_number 12
_symmetry_space_group_name_Hall '-C 2y'
_symmetry_space_group_name_H-M 'C 1 2/m 1'
_cell_angle_alpha 90
_cell_angle_beta 101.414(3)
_cell_angle_gamma 90
_cell_formula_units_Z 4
_cell_length_a 16.0380(8)
_cell_length_b 3.7533(1)
_cell_length_c 9.1982(3)
_cell_measurement_temperature 300
_cell_volume 542.74(4)
_computing_structure_refinement Jana2006
_diffrn_radiation_probe neutron
_diffrn_radiation_wavelength 1.8478
_exptl_crystal_density_diffrn 3.152
_exptl_crystal_F_000 496
_pd_meas_2theta_range_inc 0.05
_pd_meas_2theta_range_max 156.950
_pd_meas_2theta_range_min 7.000
_pd_meas_number_of_points 3000
_pd_proc_2theta_range_inc 0.05
_pd_proc_2theta_range_max 156.95
_pd_proc_2theta_range_min 7
_pd_proc_ls_background_function '20 Legendre polynoms'
_pd_proc_ls_prof_R_factor 0.0197
_refine_ls_goodness_of_fit_all 1.9008
_refine_ls_number_constraints 9
_refine_ls_R_factor_all 0.0108
_refine_ls_R_factor_gt 0.0108
_refine_ls_weighting_scheme sigma
_refine_ls_wR_factor_all 0.0260
_refine_ls_wR_factor_gt 0.0260
_cod_data_source_file ic401144k_si_001.cif
_cod_data_source_block H2Ti3O7
_cod_depositor_comments
;
The following automatic conversions were performed:

data name '_atom_site_site_symmetry_mutiplicity' was replaced with
'_atom_site_site_symmetry_multiplicity' as specified in the
replacement file 'data/replacement-values/replacement_tags.lst'.

Automatic conversion script
Id: cif_correct_tags 9268 2022-04-12 08:56:07Z antanas 
;
_cod_original_cell_volume 542.736(39)
_cod_original_sg_symbol_H-M 'C 2/m'
_cod_database_code 4336945

loop_
_symmetry_equiv_pos_site_id
_symmetry_equiv_pos_as_xyz
1 x,y,z
2 -x,y,-z
3 -x,-y,-z
4 x,-y,z
5 x+1/2,y+1/2,z
6 -x+1/2,y+1/2,-z
7 -x+1/2,-y+1/2,-z
8 x+1/2,-y+1/2,z

loop_
_atom_site_label
_atom_site_type_symbol
_atom_site_fract_x
_atom_site_fract_y
_atom_site_fract_z
_atom_site_adp_type
_atom_site_U_iso_or_equiv
_atom_site_site_symmetry_multiplicity
_atom_site_occupancy
_atom_site_calc_flag
H1 H 0.4720(12) 0.5 0.4578(23) Uiso 0.059(4) 4 1 d
H2 H 0.5439(13) 0.5 0.1850(21) Uiso 0.059(4) 4 1 d
Ti1 Ti 0.2333(8) 0 0.2236(14) Uiso 0.0023(14) 4 1 d
Ti2 Ti 0.1643(9) 0 0.4992(14) Uiso 0.0023(14) 4 1 d
Ti3 Ti 0.1259(8) 0 0.8291(11) Uiso 0.0023(14) 4 1 d
O1 O 0.1694(5) 0 0.0316(10) Uiso 0.0048(4) 4 1 d
O2 O 0.1345(5) 0 0.3205(10) Uiso 0.0048(4) 4 1 d
O3 O 0.0740(7) 0 0.5943(11) Uiso 0.0048(4) 4 1 d
O4 O 0.0091(5) 0 0.8553(9) Uiso 0.0048(4) 4 1 d
O5 O 0.3512(5) 0 0.1746(8) Uiso 0.0048(4) 4 1 d
O6 O 0.2964(5) 0 0.4616(10) Uiso 0.0048(4) 4 1 d
O7 O 0.2394(5) 0 0.7513(9) Uiso 0.0048(4) 4 1 d

loop_
_atom_type_symbol
_atom_type_scat_length_neutron
_atom_type_scat_source
H -3.739 International_Tables_Vol_C
Ti -3.438 International_Tables_Vol_C
O 5.803 International_Tables_Vol_C

loop_
_diffrn_ambient_temperature
300

loop_
_geom_angle_atom_site_label_1
_geom_angle_atom_site_label_2
_geom_angle_atom_site_label_3
_geom_angle_site_symmetry_1
_geom_angle_site_symmetry_3
_geom_angle
H1 H1 Ti2 2_656 6_556 125(2)
H1 H1 O3 2_656 5_555 4.1(13)
H1 H1 O3 2_656 6_556 171(3)
Ti2 H1 O3 6_556 5_555 128.7(12)
Ti2 H1 O3 6_556 6_556 45.9(15)
O3 H1 O3 5_555 6_556 175(2)
O2 H2 O4 5_555 6_556 160(2)
O1 Ti1 O2 . . 95.1(7)
O1 Ti1 O5 . . 98.7(7)
O1 Ti1 O6 . . 173.8(9)
O1 Ti1 O7 . 6_546 100.5(4)
O1 Ti1 O7 . 6_556 100.5(4)
O2 Ti1 O5 . . 166.2(7)
O2 Ti1 O6 . . 78.7(6)
O2 Ti1 O7 . 6_546 97.5(5)
O2 Ti1 O7 . 6_556 97.5(5)
O5 Ti1 O6 . . 87.5(5)
O5 Ti1 O7 . 6_546 80.1(5)
O5 Ti1 O7 . 6_556 80.1(5)
O6 Ti1 O7 . 6_546 80.4(4)
O6 Ti1 O7 . 6_556 80.4(4)
O7 Ti1 O7 6_546 6_556 152.9(7)
H1 Ti2 O2 6_546 . 94.3(8)
H1 Ti2 O3 6_546 . 18.2(6)
H1 Ti2 O6 6_546 . 179.1(8)
H1 Ti2 O6 6_546 6_546 104.3(5)
H1 Ti2 O6 6_546 6_556 104.3(5)
H1 Ti2 O7 6_546 . 98.4(8)
O2 Ti2 O3 . . 112.5(9)
O2 Ti2 O6 . . 86.6(7)
O2 Ti2 O6 . 6_546 101.7(5)
O2 Ti2 O6 . 6_556 101.7(5)
O2 Ti2 O7 . . 167.3(10)
O3 Ti2 O6 . . 160.9(8)
O3 Ti2 O6 . 6_546 99.5(5)
O3 Ti2 O6 . 6_556 99.5(5)
O3 Ti2 O7 . . 80.3(6)
O6 Ti2 O6 . 6_546 75.5(5)
O6 Ti2 O6 . 6_556 75.5(5)
O6 Ti2 O7 . . 80.7(5)
O6 Ti2 O6 6_546 6_556 141.2(8)
O6 Ti2 O7 6_546 . 75.1(4)
O6 Ti2 O7 6_556 . 75.1(4)
O1 Ti3 O3 1_556 . 179.4(9)
O1 Ti3 O4 1_556 . 93.2(6)
O1 Ti3 O5 1_556 6_546 89.0(4)
O1 Ti3 O5 1_556 6_556 89.0(4)
O1 Ti3 O7 1_556 . 99.5(6)
O3 Ti3 O4 . . 86.2(6)
O3 Ti3 O5 . 6_546 91.1(4)
O3 Ti3 O5 . 6_556 91.1(4)
O3 Ti3 O7 . . 81.2(5)
O4 Ti3 O5 . 6_546 101.3(5)
O4 Ti3 O5 . 6_556 101.3(5)
O4 Ti3 O7 . . 167.3(6)
O5 Ti3 O5 6_546 6_556 157.4(8)
O5 Ti3 O7 6_546 . 79.1(5)
O5 Ti3 O7 6_556 . 79.1(5)
Ti1 O1 Ti3 . 1_554 168.9(8)
H2 O2 Ti1 5_445 . 108.3(9)
H2 O2 Ti2 5_445 . 140.8(11)
Ti1 O2 Ti2 . . 111.0(7)
H1 O3 H1 5_445 6_546 5.4(18)
H1 O3 Ti2 5_445 . 110.6(9)
H1 O3 Ti3 5_445 . 142.4(10)
H1 O3 Ti2 6_546 . 116.0(19)
H1 O3 Ti3 6_546 . 137(2)
Ti2 O3 Ti3 . . 107.0(7)
H2 O4 Ti3 6_546 . 147.9(16)
Ti1 O5 Ti3 . 6_546 101.2(5)
Ti1 O5 Ti3 . 6_556 101.2(5)
Ti3 O5 Ti3 6_546 6_556 157.4(7)
Ti1 O6 Ti2 . . 83.7(5)
Ti1 O6 Ti2 . 6_546 104.2(4)
Ti1 O6 Ti2 . 6_556 104.2(4)
Ti2 O6 Ti2 . 6_546 104.5(5)
Ti2 O6 Ti2 . 6_556 104.5(5)
Ti2 O6 Ti2 6_546 6_556 141.2(6)
Ti1 O7 Ti1 6_546 6_556 152.9(6)
Ti1 O7 Ti2 6_546 . 100.1(4)
Ti1 O7 Ti3 6_546 . 98.7(5)
Ti1 O7 Ti2 6_556 . 100.1(4)
Ti1 O7 Ti3 6_556 . 98.7(5)
Ti2 O7 Ti3 . . 91.5(5)

loop_
_geom_bond_atom_site_label_1
_geom_bond_atom_site_label_2
_geom_bond_site_symmetry_2
_geom_bond_distance
H1 O3 6_556 0.80(2)
H2 O4 6_556 0.86(2)
Ti1 Ti2 . 2.96(2)
Ti1 Ti3 6_546 3.048(15)
Ti1 Ti3 6_556 3.048(15)
Ti1 O1 . 1.85(2)
Ti1 O2 . 1.97(2)
Ti1 O5 . 2.03(2)
Ti1 O7 6_546 1.931(3)
Ti1 O7 6_556 1.931(3)
Ti2 O2 . 1.62(1)
Ti2 O3 . 1.83(1)
Ti2 O6 . 2.21(2)
Ti2 O6 6_546 1.990(4)
Ti2 O6 6_556 1.990(4)
Ti2 O7 . 2.39(2)
Ti3 O1 1_556 1.86(2)
Ti3 O3 . 2.16(2)
Ti3 O4 . 1.93(2)
Ti3 O5 6_546 1.914(3)
Ti3 O5 6_556 1.914(3)
Ti3 O7 . 2.08(1)

loop_
_geom_hbond_atom_site_label_D
_geom_hbond_atom_site_label_H
_geom_hbond_atom_site_label_A
_geom_hbond_site_symmetry_D
_geom_hbond_site_symmetry_A
_geom_hbond_distance_DH
_geom_hbond_distance_HA
_geom_hbond_distance_DA
_geom_hbond_angle_DHA
O4 H2 O2 6_556 5_555 0.86(2) 1.72(2) 2.539(11) 160(2)
